data_4000365
_journal_name_full 'Chemistry of Materials'
_journal_paper_doi 10.1021/cm030296i
_journal_year 2004
_chemical_formula_moiety 'C54 H108 Cl4 Cu N4 O '
_chemical_formula_sum 'C54 H108 Cl4 Cu N4 O'
_chemical_formula_weight 1034.78
_chemical_name_common '[(C12H25)2-im]2[CuCl4]H2O'
_chemical_name_systematic
;
 bis[(N-docdecyl)imidazolium]tetrachlorocuprate(II)
;
_space_group_IT_number 15
_symmetry_cell_setting monoclinic
_symmetry_space_group_name_Hall '-C 2yc'
_symmetry_space_group_name_H-M 'C 1 2/c 1'
_atom_sites_solution_hydrogens geom
_atom_sites_solution_primary direct
_atom_sites_solution_secondary difmap
_cell_angle_alpha 90.00
_cell_angle_beta 97.468(1)
_cell_angle_gamma 90.00
_cell_formula_units_Z 8
_cell_length_a 83.357(3)
_cell_length_b 8.5867(3)
_cell_length_c 16.8486(4)
_cell_measurement_reflns_used 8192
_cell_measurement_temperature 150(1)
_cell_measurement_theta_max ?
_cell_measurement_theta_min ?
_cell_volume 11957.2(7)
_diffrn_ambient_temperature 150(1)
_diffrn_measurement_device 'Siemens SMART CCD'
_diffrn_measurement_method '\w scans'
_diffrn_radiation_monochromator graphite
_diffrn_radiation_source 'fine-focus sealed tube'
_diffrn_radiation_type MoK\a
_diffrn_radiation_wavelength 0.71073
_diffrn_reflns_av_R_equivalents 0.0386
_diffrn_reflns_av_sigmaI/netI 0.0492
_diffrn_reflns_limit_h_max 103
_diffrn_reflns_limit_h_min -104
_diffrn_reflns_limit_k_max 10
_diffrn_reflns_limit_k_min -9
_diffrn_reflns_limit_l_max 21
_diffrn_reflns_limit_l_min -21
_diffrn_reflns_number 29780
_diffrn_reflns_theta_max 26.37
_diffrn_reflns_theta_min 1.48
_diffrn_standards_decay_% 0
_diffrn_standards_interval_count ?
_diffrn_standards_interval_time ?
_diffrn_standards_number ?
_exptl_absorpt_coefficient_mu 0.581
_exptl_absorpt_correction_T_max 0.8621
_exptl_absorpt_correction_T_min 0.5531
_exptl_absorpt_correction_type ' empirical used sadabs'
_exptl_crystal_colour yellow
_exptl_crystal_density_diffrn 1.150
_exptl_crystal_density_meas ?
_exptl_crystal_density_method ?
_exptl_crystal_description plate
_exptl_crystal_F_000 4520
_exptl_crystal_size_max 0.40
_exptl_crystal_size_mid 0.40
_exptl_crystal_size_min 0.16
_refine_ls_extinction_coef ?
_refine_ls_extinction_method none
_refine_ls_goodness_of_fit_all 1.055
_refine_ls_goodness_of_fit_obs 1.112
_refine_ls_hydrogen_treatment ?
_refine_ls_matrix_type full
_refine_ls_number_parameters 577
_refine_ls_number_reflns 11788
_refine_ls_number_restraints 0
_refine_ls_restrained_S_all 1.055
_refine_ls_restrained_S_obs 1.112
_refine_ls_R_factor_all 0.0810
_refine_ls_R_factor_obs 0.0550
_refine_ls_shift/esd_max -0.001
_refine_ls_shift/esd_mean 0.000
_refine_ls_structure_factor_coef Fsqd
_refine_ls_weighting_details 'w=1/[\s^2^(Fo^2^)+(0.0596P)^2^+24.4671P] where P=(Fo^2^+2Fc^2^)/3'
_refine_ls_weighting_scheme calc
_refine_ls_wR_factor_all 0.1395
_refine_ls_wR_factor_obs 0.1277
_reflns_number_observed 8990
_reflns_number_total 11788
_reflns_observed_criterion >2sigma(I)
_cod_depositor_comments
;
The following automatic conversions were performed:
'_symmetry_cell_setting' value 'Monoclinic' changed to 'monoclinic'
according to '/home/saulius/struct/CIF-dictionaries/cif_core.dic'
dictionary named 'cif_core.dic' version 2.4.1 from 2010-06-29.

Automatic conversion script
Id: cif_fix_enum 1527 2010-12-29 10:47:43Z saulius 

The following automatic conversions were performed:

'_exptl_crystal_density_meas' value 'not_measured' was changed to '?'
- the value is perceived as not measured.

Automatic conversion script
Id: cif_fix_values 3008 2015-01-20 13:52:24Z robertas 

The following automatic conversions were performed:

'_refine_ls_weighting_scheme' value 'calc
w=1/[\s^2^(Fo^2^)+(0.0596P)^2^+24.4671P] where P=(Fo^2^+2Fc^2^)/3'
was changed to 'calc'. New tag '_refine_ls_weighting_details' was
created. The value of the new tag was set to
'w=1/[\s^2^(Fo^2^)+(0.0596P)^2^+24.4671P] where P=(Fo^2^+2Fc^2^)/3'.

Automatic conversion script
Id: cif_fix_values 3143 2015-03-26 13:38:13Z robertas 
;
_cod_original_sg_symbol_H-M C2/c
_cod_database_code 4000365

loop_
_symmetry_equiv_pos_as_xyz
'x, y, z'
'-x, y, -z+1/2'
'x+1/2, y+1/2, z'
'-x+1/2, y+1/2, -z+1/2'
'-x, -y, -z'
'x, -y, z-1/2'
'-x+1/2, -y+1/2, -z'
'x+1/2, -y+1/2, z-1/2'

loop_
_atom_site_aniso_label
_atom_site_aniso_U_11
_atom_site_aniso_U_22
_atom_site_aniso_U_33
_atom_site_aniso_U_23
_atom_site_aniso_U_13
_atom_site_aniso_U_12
Cu 0.0291(2) 0.0245(2) 0.0215(2) 0.0003(2) 0.00575(14) 0.0020(2)
Cl1 0.0535(5) 0.0286(4) 0.0237(4) 0.0005(3) 0.0130(3) 0.0022(4)
Cl2 0.0598(5) 0.0233(4) 0.0257(4) 0.0000(3) 0.0084(3) 0.0039(4)
Cl3 0.0386(4) 0.0293(4) 0.0256(4) -0.0032(3) 0.0046(3) -0.0047(3)
Cl4 0.0357(4) 0.0663(6) 0.0363(5) 0.0064(4) 0.0066(3) 0.0176(4)
N1 0.0220(12) 0.040(2) 0.039(2) 0.0010(13) 0.0057(11) -0.0004(12)
N2 0.0239(13) 0.039(2) 0.0340(15) 0.0018(13) 0.0041(11) 0.0021(11)
N3 0.0195(11) 0.0242(13) 0.0256(13) 0.0012(10) 0.0057(9) 0.0018(10)
N4 0.0217(12) 0.0235(13) 0.0227(12) 0.0005(10) 0.0048(9) 0.0014(10)
C1 0.0210(14) 0.046(2) 0.032(2) 0.000(2) 0.0048(12) -0.0003(14)
C2 0.027(2) 0.047(2) 0.049(2) -0.013(2) 0.0107(15) -0.0073(15)
C3 0.031(2) 0.060(2) 0.030(2) -0.006(2) 0.0077(14) -0.001(2)
C4 0.028(2) 0.057(2) 0.060(2) 0.023(2) 0.007(2) 0.005(2)
C5 0.035(2) 0.052(2) 0.080(3) 0.028(2) 0.018(2) 0.005(2)
C6 0.031(2) 0.049(2) 0.077(3) 0.016(2) 0.019(2) 0.000(2)
C7 0.033(2) 0.051(2) 0.094(3) 0.022(2) 0.022(2) 0.002(2)
C8 0.030(2) 0.051(3) 0.125(4) 0.023(3) 0.024(2) 0.001(2)
C9 0.029(2) 0.048(2) 0.103(4) 0.021(2) 0.020(2) 0.001(2)
C10 0.031(2) 0.046(3) 0.148(5) 0.022(3) 0.027(2) 0.003(2)
C11 0.029(2) 0.044(2) 0.098(3) 0.019(2) 0.015(2) 0.003(2)
C12 0.029(2) 0.050(3) 0.136(4) 0.018(3) 0.024(2) 0.004(2)
C13 0.029(2) 0.047(2) 0.084(3) 0.016(2) 0.013(2) 0.004(2)
C14 0.032(2) 0.059(3) 0.119(4) 0.017(3) 0.018(2) 0.007(2)
C15 0.027(2) 0.074(3) 0.090(3) 0.017(3) 0.010(2) 0.004(2)
C16 0.037(2) 0.043(2) 0.059(2) 0.013(2) 0.008(2) 0.001(2)
C17 0.037(2) 0.051(3) 0.142(5) 0.024(3) 0.013(3) 0.008(2)
C18 0.033(2) 0.064(3) 0.070(3) 0.023(2) 0.012(2) 0.011(2)
C19 0.031(2) 0.063(3) 0.093(3) 0.019(2) 0.005(2) 0.004(2)
C20 0.035(2) 0.077(3) 0.092(3) 0.033(3) 0.014(2) 0.011(2)
C21 0.032(2) 0.062(3) 0.092(3) 0.021(2) 0.003(2) 0.003(2)
C22 0.037(2) 0.089(4) 0.109(4) 0.050(3) 0.020(2) 0.013(2)
C23 0.033(2) 0.065(3) 0.094(3) 0.025(3) 0.004(2) 0.000(2)
C24 0.039(2) 0.112(4) 0.116(4) 0.063(4) 0.018(3) 0.012(3)
C25 0.035(2) 0.066(3) 0.091(3) 0.024(3) 0.003(2) -0.004(2)
C26 0.041(3) 0.141(5) 0.130(5) 0.074(4) 0.022(3) 0.014(3)
C27 0.037(2) 0.094(4) 0.107(4) 0.020(3) 0.003(2) -0.005(2)
C28 0.0206(13) 0.024(2) 0.0250(15) -0.0019(12) 0.0044(11) -0.0008(12)
C29 0.0244(14) 0.024(2) 0.028(2) -0.0049(13) 0.0027(12) 0.0018(12)
C30 0.0242(14) 0.030(2) 0.024(2) -0.0054(13) 0.0035(11) 0.0016(12)
C31 0.0270(15) 0.028(2) 0.0219(15) 0.0024(12) 0.0058(12) 0.0003(12)
C32 0.0285(15) 0.027(2) 0.0231(15) 0.0025(12) 0.0040(12) -0.0003(12)
C33 0.0265(15) 0.026(2) 0.029(2) 0.0002(13) 0.0048(12) 0.0006(12)
C34 0.028(2) 0.028(2) 0.037(2) 0.0009(14) 0.0034(13) -0.0006(13)
C35 0.029(2) 0.031(2) 0.035(2) -0.0028(14) 0.0059(13) -0.0004(13)
C36 0.029(2) 0.032(2) 0.047(2) -0.002(2) 0.0063(14) -0.0018(14)
C37 0.030(2) 0.033(2) 0.037(2) -0.0023(14) 0.0066(13) -0.0010(13)
C38 0.030(2) 0.032(2) 0.051(2) -0.003(2) 0.0057(15) -0.0017(14)
C39 0.028(2) 0.030(2) 0.042(2) -0.0014(15) 0.0063(13) -0.0001(13)
C40 0.030(2) 0.031(2) 0.050(2) 0.001(2) 0.0058(15) -0.0019(14)
C41 0.031(2) 0.034(2) 0.046(2) 0.004(2) 0.0087(14) -0.0025(14)
C42 0.030(2) 0.042(2) 0.081(3) 0.013(2) 0.010(2) 0.001(2)
C43 0.0277(15) 0.027(2) 0.027(2) 0.0049(13) 0.0055(12) 0.0055(13)
C44 0.032(2) 0.027(2) 0.026(2) 0.0033(13) 0.0090(12) 0.0001(13)
C45 0.0278(15) 0.028(2) 0.029(2) 0.0014(13) 0.0073(12) 0.0005(13)
C46 0.030(2) 0.028(2) 0.032(2) -0.0010(14) 0.0113(13) 0.0000(13)
C47 0.029(2) 0.030(2) 0.036(2) -0.0020(14) 0.0117(13) -0.0012(13)
C48 0.031(2) 0.032(2) 0.037(2) -0.0029(14) 0.0124(13) 0.0009(13)
C49 0.033(2) 0.030(2) 0.035(2) -0.0022(14) 0.0114(13) -0.0012(13)
C50 0.030(2) 0.030(2) 0.038(2) -0.0034(14) 0.0108(14) -0.0014(13)
C51 0.032(2) 0.031(2) 0.036(2) -0.0006(14) 0.0096(14) -0.0004(14)
C52 0.032(2) 0.029(2) 0.039(2) -0.0024(15) 0.0087(14) 0.0003(13)
C53 0.034(2) 0.031(2) 0.042(2) -0.002(2) 0.0067(14) -0.0014(14)
C54 0.032(2) 0.040(2) 0.056(2) -0.002(2) 0.006(2) 0.000(2)
O1 0.080(2) 0.060(2) 0.070(2) -0.018(2) 0.028(2) -0.012(2)

loop_
_atom_site_label
_atom_site_type_symbol
_atom_site_fract_x
_atom_site_fract_y
_atom_site_fract_z
_atom_site_U_iso_or_equiv
_atom_site_thermal_displace_type
_atom_site_occupancy
_atom_site_calc_flag
_atom_site_refinement_flags
_atom_site_disorder_group
Cu Cu 0.120637(4) 0.63090(4) 0.14696(2) 0.02483(11) Uani 1 d . .
Cl1 Cl 0.115942(10) 0.63882(9) 0.27472(4) 0.0346(2) Uani 1 d . .
Cl2 Cl 0.115227(11) 0.88619(9) 0.11699(5) 0.0360(2) Uani 1 d . .
Cl3 Cl 0.110093(9) 0.51664(9) 0.03338(4) 0.0311(2) Uani 1 d . .
Cl4 Cl 0.143959(10) 0.49404(12) 0.16528(5) 0.0459(2) Uani 1 d . .
N1 N 0.14358(3) 0.8672(3) -0.1469(2) 0.0336(6) Uani 1 d . .
N2 N 0.14511(3) 0.6490(3) -0.0821(2) 0.0324(6) Uani 1 d . .
N3 N 0.10239(3) 1.1747(3) 0.27900(14) 0.0228(5) Uani 1 d . .
N4 N 0.10201(3) 1.0130(3) 0.37757(14) 0.0225(5) Uani 1 d . .
C1 C 0.14447(3) 0.7129(4) -0.1542(2) 0.0329(7) Uani 1 d . .
H1A H 0.14461(3) 0.6578(4) -0.2030(2) 0.039 Uiso 1 calc R .
C2 C 0.14373(4) 0.9016(4) -0.0668(2) 0.0403(8) Uani 1 d . .
H2A H 0.14324(4) 1.0024(4) -0.0441(2) 0.048 Uiso 1 calc R .
C3 C 0.14468(4) 0.7654(5) -0.0269(2) 0.0401(8) Uani 1 d . .
H3A H 0.14500(4) 0.7525(5) 0.0292(2) 0.048 Uiso 1 calc R .
C4 C 0.14348(4) 0.9810(5) -0.2124(2) 0.0483(10) Uani 1 d . .
H4A H 0.13427(4) 1.0535(5) -0.2112(2) 0.058 Uiso 1 calc R .
H4B H 0.14197(4) 0.9257(5) -0.2644(2) 0.058 Uiso 1 calc R .
C5 C 0.15923(4) 1.0734(5) -0.2049(3) 0.0548(11) Uani 1 d . .
H5A H 0.15855(4) 1.1510(5) -0.2486(3) 0.066 Uiso 1 calc R .
H5B H 0.16046(4) 1.1310(5) -0.1535(3) 0.066 Uiso 1 calc R .
C6 C 0.17411(4) 0.9733(5) -0.2082(3) 0.0513(10) Uani 1 d . .
H6A H 0.17282(4) 0.9137(5) -0.2589(3) 0.062 Uiso 1 calc R .
H6B H 0.17501(4) 0.8976(5) -0.1635(3) 0.062 Uiso 1 calc R .
C7 C 0.18964(4) 1.0689(5) -0.2026(3) 0.0580(11) Uani 1 d . .
H7A H 0.18895(4) 1.1403(5) -0.2491(3) 0.070 Uiso 1 calc R .
H7B H 0.19054(4) 1.1334(5) -0.1536(3) 0.070 Uiso 1 calc R .
C8 C 0.20484(4) 0.9703(5) -0.2008(3) 0.0676(14) Uani 1 d . .
H8A H 0.20383(4) 0.9038(5) -0.2492(3) 0.081 Uiso 1 calc R .
H8B H 0.20570(4) 0.9009(5) -0.1536(3) 0.081 Uiso 1 calc R .
C9 C 0.22029(4) 1.0663(5) -0.1975(3) 0.0592(12) Uani 1 d . .
H9A H 0.22136(4) 1.1315(5) -0.1486(3) 0.071 Uiso 1 calc R .
H9B H 0.21931(4) 1.1372(5) -0.2442(3) 0.071 Uiso 1 calc R .
C10 C 0.23565(4) 0.9686(5) -0.1972(4) 0.074(2) Uani 1 d . .
H10A H 0.23690(4) 0.9009(5) -0.1492(4) 0.089 Uiso 1 calc R .
H10B H 0.23444(4) 0.9004(5) -0.2450(4) 0.089 Uiso 1 calc R .
C11 C 0.25088(4) 1.0663(5) -0.1971(3) 0.0559(11) Uani 1 d . .
H11A H 0.25210(4) 1.1344(5) -0.1493(3) 0.067 Uiso 1 calc R .
H11B H 0.24962(4) 1.1342(5) -0.2450(3) 0.067 Uiso 1 calc R .
C12 C 0.26623(4) 0.9692(5) -0.1969(3) 0.0706(14) Uani 1 d . .
H12A H 0.26763(4) 0.9035(5) -0.1482(3) 0.085 Uiso 1 calc R .
H12B H 0.26487(4) 0.8990(5) -0.2439(3) 0.085 Uiso 1 calc R .
C13 C 0.28145(4) 1.0659(5) -0.1991(3) 0.0529(10) Uani 1 d . .
H13A H 0.28278(4) 1.1366(5) -0.1523(3) 0.063 Uiso 1 calc R .
H13B H 0.28008(4) 1.1311(5) -0.2479(3) 0.063 Uiso 1 calc R .
C14 C 0.29676(4) 0.9683(5) -0.1983(3) 0.0691(14) Uani 1 d . .
H14A H 0.29827(4) 0.9048(5) -0.1488(3) 0.083 Uiso 1 calc R .
H14B H 0.29535(4) 0.8959(5) -0.2444(3) 0.083 Uiso 1 calc R .
C15 C 0.31188(4) 1.0655(5) -0.2023(3) 0.0636(12) Uani 1 d . .
H15A H 0.32127(4) 0.9966(5) -0.2016(3) 0.095 Uiso 1 calc R .
H15B H 0.31352(4) 1.1357(5) -0.1561(3) 0.095 Uiso 1 calc R .
H15C H 0.31060(4) 1.1268(5) -0.2518(3) 0.095 Uiso 1 calc R .
C16 C 0.14730(4) 0.4812(4) -0.0642(2) 0.0461(9) Uani 1 d . .
H16A H 0.14004(4) 0.4506(4) -0.0248(2) 0.055 Uiso 1 calc R .
H16B H 0.14411(4) 0.4207(4) -0.1137(2) 0.055 Uiso 1 calc R .
C17 C 0.16387(5) 0.4417(5) -0.0324(4) 0.077(2) Uani 1 d . .
H17A H 0.16541(5) 0.4744(5) 0.0244(4) 0.092 Uiso 1 calc R .
H17B H 0.16459(5) 0.3266(5) -0.0326(4) 0.092 Uiso 1 calc R .
C18 C 0.17772(4) 0.4994(5) -0.0676(3) 0.0552(11) Uani 1 d . .
H18A H 0.17741(4) 0.6145(5) -0.0647(3) 0.066 Uiso 1 calc R .
H18B H 0.17599(4) 0.4714(5) -0.1250(3) 0.066 Uiso 1 calc R .
C19 C 0.19421(4) 0.4514(5) -0.0364(3) 0.0626(12) Uani 1 d . .
H19A H 0.19559(4) 0.4718(5) 0.0219(3) 0.075 Uiso 1 calc R .
H19B H 0.19468(4) 0.3369(5) -0.0430(3) 0.075 Uiso 1 calc R .
C20 C 0.20836(5) 0.5148(6) -0.0668(3) 0.0673(13) Uani 1 d . .
H20A H 0.20793(5) 0.6292(6) -0.0598(3) 0.081 Uiso 1 calc R .
H20B H 0.20693(5) 0.4951(6) -0.1251(3) 0.081 Uiso 1 calc R .
C21 C 0.22476(4) 0.4668(5) -0.0364(3) 0.0626(12) Uani 1 d . .
H21A H 0.22615(4) 0.4874(5) 0.0219(3) 0.075 Uiso 1 calc R .
H21B H 0.22509(4) 0.3523(5) -0.0428(3) 0.075 Uiso 1 calc R .
C22 C 0.23900(5) 0.5265(6) -0.0657(3) 0.078(2) Uani 1 d . .
H22A H 0.23865(5) 0.6410(6) -0.0591(3) 0.093 Uiso 1 calc R .
H22B H 0.23753(5) 0.5066(6) -0.1241(3) 0.093 Uiso 1 calc R .
C23 C 0.25533(4) 0.4800(5) -0.0368(3) 0.0646(12) Uani 1 d . .
H23A H 0.25686(4) 0.5023(5) 0.0213(3) 0.077 Uiso 1 calc R .
H23B H 0.25558(4) 0.3653(5) -0.0421(3) 0.077 Uiso 1 calc R .
C24 C 0.26952(5) 0.5358(7) -0.0664(4) 0.088(2) Uani 1 d . .
H24A H 0.26910(5) 0.6506(7) -0.0620(4) 0.106 Uiso 1 calc R .
H24B H 0.26800(5) 0.5119(7) -0.1244(4) 0.106 Uiso 1 calc R .
C25 C 0.28593(4) 0.4935(6) -0.0382(3) 0.0646(12) Uani 1 d . .
H25A H 0.28754(4) 0.5201(6) 0.0195(3) 0.078 Uiso 1 calc R .
H25B H 0.28627(4) 0.3784(6) -0.0411(3) 0.078 Uiso 1 calc R .
C26 C 0.30007(5) 0.5460(8) -0.0686(4) 0.103(2) Uani 1 d . .
H26A H 0.29964(5) 0.6611(8) -0.0661(4) 0.124 Uiso 1 calc R .
H26B H 0.29845(5) 0.5188(8) -0.1262(4) 0.124 Uiso 1 calc R .
C27 C 0.31638(5) 0.5062(6) -0.0412(3) 0.080(2) Uani 1 d . .
H27A H 0.32357(5) 0.5602(6) -0.0737(3) 0.120 Uiso 1 calc R .
H27B H 0.31781(5) 0.3934(6) -0.0459(3) 0.120 Uiso 1 calc R .
H27C H 0.31901(5) 0.5374(6) 0.0149(3) 0.120 Uiso 1 calc R .
C28 C 0.10097(3) 1.0247(3) 0.2980(2) 0.0231(6) Uani 1 d . .
H28A H 0.09947(3) 0.9405(3) 0.2612(2) 0.028 Uiso 1 calc R .
C29 C 0.10439(3) 1.2611(3) 0.3489(2) 0.0255(6) Uani 1 d . .
H29A H 0.10573(3) 1.3708(3) 0.3530(2) 0.031 Uiso 1 calc R .
C30 C 0.10409(3) 1.1605(3) 0.4098(2) 0.0261(6) Uani 1 d . .
H30A H 0.10513(3) 1.1863(3) 0.4651(2) 0.031 Uiso 1 calc R .
C31 C 0.10095(3) 1.2409(3) 0.1976(2) 0.0255(6) Uani 1 d . .
H31A H 0.10090(3) 1.1556(3) 0.1580(2) 0.031 Uiso 1 calc R .
H31B H 0.11040(3) 1.3084(3) 0.1926(2) 0.031 Uiso 1 calc R .
C32 C 0.08544(3) 1.3358(3) 0.1797(2) 0.0261(6) Uani 1 d . .
H32A H 0.08551(3) 1.4191(3) 0.2204(2) 0.031 Uiso 1 calc R .
H32B H 0.08533(3) 1.3866(3) 0.1269(2) 0.031 Uiso 1 calc R .
C33 C 0.07005(3) 1.2408(3) 0.1791(2) 0.0272(6) Uani 1 d . .
H33A H 0.07020(3) 1.1877(3) 0.2313(2) 0.033 Uiso 1 calc R .
H33B H 0.06972(3) 1.1597(3) 0.1371(2) 0.033 Uiso 1 calc R .
C34 C 0.05490(4) 1.3409(4) 0.1635(2) 0.0312(7) Uani 1 d . .
H34A H 0.05519(4) 1.4199(4) 0.2065(2) 0.037 Uiso 1 calc R .
H34B H 0.05508(4) 1.3971(4) 0.1123(2) 0.037 Uiso 1 calc R .
C35 C 0.03913(3) 1.2510(4) 0.1595(2) 0.0316(7) Uani 1 d . .
H35A H 0.03897(3) 1.1931(4) 0.2102(2) 0.038 Uiso 1 calc R .
H35B H 0.03863(3) 1.1739(4) 0.1155(2) 0.038 Uiso 1 calc R .
C36 C 0.02422(4) 1.3558(4) 0.1457(2) 0.0359(7) Uani 1 d . .
H36A H 0.02469(4) 1.4315(4) 0.1902(2) 0.043 Uiso 1 calc R .
H36B H 0.02459(4) 1.4155(4) 0.0957(2) 0.043 Uiso 1 calc R .
C37 C 0.00814(4) 1.2690(4) 0.1395(2) 0.0329(7) Uani 1 d . .
H37A H 0.00749(4) 1.1950(4) 0.0942(2) 0.039 Uiso 1 calc R .
H37B H 0.00777(4) 1.2079(4) 0.1891(2) 0.039 Uiso 1 calc R .
C38 C -0.00639(4) 1.3770(4) 0.1274(2) 0.0376(8) Uani 1 d . .
H38A H -0.00586(4) 1.4395(4) 0.0784(2) 0.045 Uiso 1 calc R .
H38B H -0.00577(4) 1.4499(4) 0.1732(2) 0.045 Uiso 1 calc R .
C39 C -0.02261(4) 1.2929(4) 0.1198(2) 0.0330(7) Uani 1 d . .
H39A H -0.02318(4) 1.2307(4) 0.1688(2) 0.040 Uiso 1 calc R .
H39B H -0.02325(4) 1.2199(4) 0.0740(2) 0.040 Uiso 1 calc R .
C40 C -0.03711(4) 1.4023(4) 0.1075(2) 0.0367(8) Uani 1 d . .
H40A H -0.03659(4) 1.4736(4) 0.1539(2) 0.044 Uiso 1 calc R .
H40B H -0.03636(4) 1.4665(4) 0.0593(2) 0.044 Uiso 1 calc R .
C41 C -0.05337(4) 1.3199(4) 0.0977(2) 0.0365(8) Uani 1 d . .
H41A H -0.05428(4) 1.2571(4) 0.1462(2) 0.044 Uiso 1 calc R .
H41B H -0.05392(4) 1.2476(4) 0.0516(2) 0.044 Uiso 1 calc R .
C42 C -0.06755(4) 1.4328(4) 0.0843(3) 0.0509(10) Uani 1 d . .
H42A H -0.07773(4) 1.3742(4) 0.0784(3) 0.076 Uiso 1 calc R .
H42B H -0.06685(4) 1.4936(4) 0.0357(3) 0.076 Uiso 1 calc R .
H42C H -0.06721(4) 1.5031(4) 0.1303(3) 0.076 Uiso 1 calc R .
C43 C 0.10047(3) 0.8693(3) 0.4233(2) 0.0269(6) Uani 1 d . .
H43A H 0.10998(3) 0.8589(3) 0.4648(2) 0.032 Uiso 1 calc R .
H43B H 0.10038(3) 0.7786(3) 0.3870(2) 0.032 Uiso 1 calc R .
C44 C 0.08513(3) 0.8685(4) 0.4631(2) 0.0278(6) Uani 1 d . .
H44A H 0.08543(3) 0.9581(4) 0.5003(2) 0.033 Uiso 1 calc R .
H44B H 0.08492(3) 0.7722(4) 0.4953(2) 0.033 Uiso 1 calc R .
C45 C 0.06966(3) 0.8770(4) 0.4045(2) 0.0278(6) Uani 1 d . .
H45A H 0.06977(3) 0.7926(4) 0.3646(2) 0.033 Uiso 1 calc R .
H45B H 0.06940(3) 0.9775(4) 0.3755(2) 0.033 Uiso 1 calc R .
C46 C 0.05436(3) 0.8626(4) 0.4447(2) 0.0294(7) Uani 1 d . .
H46A H 0.05498(3) 0.7657(4) 0.4768(2) 0.035 Uiso 1 calc R .
H46B H 0.05387(3) 0.9512(4) 0.4819(2) 0.035 Uiso 1 calc R .
C47 C 0.03888(4) 0.8598(4) 0.3857(2) 0.0311(7) Uani 1 d . .
H47A H 0.03952(4) 0.7732(4) 0.3474(2) 0.037 Uiso 1 calc R .
H47B H 0.03807(4) 0.9582(4) 0.3548(2) 0.037 Uiso 1 calc R .
C48 C 0.02353(4) 0.8400(4) 0.4259(2) 0.0324(7) Uani 1 d . .
H48A H 0.02436(4) 0.7420(4) 0.4571(2) 0.039 Uiso 1 calc R .
H48B H 0.02283(4) 0.9270(4) 0.4638(2) 0.039 Uiso 1 calc R .
C49 C 0.00803(4) 0.8361(4) 0.3664(2) 0.0320(7) Uani 1 d . .
H49A H 0.00721(4) 0.9342(4) 0.3353(2) 0.038 Uiso 1 calc R .
H49B H 0.00879(4) 0.7494(4) 0.3283(2) 0.038 Uiso 1 calc R .
C50 C -0.00730(4) 0.8158(4) 0.4055(2) 0.0324(7) Uani 1 d . .
H50A H -0.00801(4) 0.9018(4) 0.4440(2) 0.039 Uiso 1 calc R .
H50B H -0.00655(4) 0.7170(4) 0.4361(2) 0.039 Uiso 1 calc R .
C51 C -0.02268(4) 0.8137(4) 0.3459(2) 0.0328(7) Uani 1 d . .
H51A H -0.02193(4) 0.7274(4) 0.3076(2) 0.039 Uiso 1 calc R .
H51B H -0.02335(4) 0.9123(4) 0.3152(2) 0.039 Uiso 1 calc R .
C52 C -0.03819(4) 0.7942(4) 0.3838(2) 0.0330(7) Uani 1 d . .
H52A H -0.03893(4) 0.8800(4) 0.4224(2) 0.040 Uiso 1 calc R .
H52B H -0.03759(4) 0.6952(4) 0.4141(2) 0.040 Uiso 1 calc R .
C53 C -0.05353(4) 0.7935(4) 0.3235(2) 0.0357(7) Uani 1 d . .
H53A H -0.05421(4) 0.8930(4) 0.2937(2) 0.043 Uiso 1 calc R .
H53B H -0.05274(4) 0.7084(4) 0.2846(2) 0.043 Uiso 1 calc R .
C54 C -0.06894(4) 0.7721(4) 0.3616(2) 0.0427(8) Uani 1 d . .
H54A H -0.07829(4) 0.7727(4) 0.3198(2) 0.064 Uiso 1 calc R .
H54B H -0.06997(4) 0.8573(4) 0.3993(2) 0.064 Uiso 1 calc R .
H54C H -0.06850(4) 0.6725(4) 0.3902(2) 0.064 Uiso 1 calc R .
O1 O 0.13987(4) 1.1566(3) 0.0647(2) 0.0682(8) Uani 1 d . .
H1B H 0.1509 1.1281 0.0852 0.102 Uiso 1 d . .
H1C H 0.1428 1.2322 0.1097 0.102 Uiso 1 d . .
